data_7238274
loop_
_publ_author_name
'Ou, Yong-Cong'
'Liu, Wen-Ting'
'Leng, Ji-Dong'
'Lin, Zhuo-Jia'
'Tong, Ming-Liang'

_publ_section_title
;
 Coordination polymers of the conformation-flexible
 1,2,4,5-cyclohexanetetracarboxylate: synthesis, structures and
 transforming mechanism studies
;
_journal_issue 11
_journal_name_full CrystEngComm
_journal_page_first 3748
_journal_paper_doi 10.1039/c003764h
_journal_volume 12
_journal_year 2010
_chemical_formula_sum 'C34 H36 Co2 N4 O14'
_chemical_formula_weight 842.53
_space_group_IT_number 14
_space_group_name_Hall '-P 2yn'
_space_group_name_H-M_alt 'P 1 21/n 1'
_symmetry_cell_setting monoclinic
_symmetry_space_group_name_H-M 'P 1 21/n 1'
_atom_sites_solution_hydrogens geom
_atom_sites_solution_primary direct
_atom_sites_solution_secondary difmap
_audit_creation_method SHELXL-97
_cell_angle_alpha 90.00
_cell_angle_beta 99.26(3)
_cell_angle_gamma 90.00
_cell_formula_units_Z 2
_cell_length_a 6.5613(13)
_cell_length_b 24.646(5)
_cell_length_c 11.088(2)
_cell_measurement_temperature 293(2)
_cell_volume 1769.7(6)
_computing_cell_refinement 'PROCESS-AUTO (Rigaku, 1998)'
_computing_data_collection 'PROCESS-AUTO (Rigaku, 1998)'
_computing_data_reduction 'PROCESS-AUTO (Rigaku, 1998)'
_computing_molecular_graphics 'Bruker SHELXTL'
_computing_publication_material 'Bruker SHELXTL'
_computing_structure_refinement 'Bruker SHELXTL'
_computing_structure_solution 'Bruker SHELXTL'
_diffrn_ambient_temperature 293(2)
_diffrn_measured_fraction_theta_full 0.982
_diffrn_measured_fraction_theta_max 0.982
_diffrn_measurement_device_type 'Rigaku R-AXIS SPIDER IP'
_diffrn_measurement_method '\w scans'
_diffrn_radiation_monochromator graphite
_diffrn_radiation_source 'fine-focus sealed tube'
_diffrn_radiation_type MoK\a
_diffrn_radiation_wavelength 0.71073
_diffrn_reflns_av_R_equivalents 0.0900
_diffrn_reflns_av_sigmaI/netI 0.0771
_diffrn_reflns_limit_h_max 8
_diffrn_reflns_limit_h_min -8
_diffrn_reflns_limit_k_max 29
_diffrn_reflns_limit_k_min -29
_diffrn_reflns_limit_l_max 14
_diffrn_reflns_limit_l_min -14
_diffrn_reflns_number 14158
_diffrn_reflns_theta_full 27.00
_diffrn_reflns_theta_max 27.00
_diffrn_reflns_theta_min 3.10
_exptl_absorpt_coefficient_mu 1.013
_exptl_absorpt_correction_T_max 0.9511
_exptl_absorpt_correction_T_min 0.8386
_exptl_absorpt_correction_type multi-scan
_exptl_absorpt_process_details '(ABSCOR; Higashi, 1995)'
_exptl_crystal_colour red
_exptl_crystal_density_diffrn 1.581
_exptl_crystal_density_method 'not measured'
_exptl_crystal_description needle
_exptl_crystal_F_000 868
_exptl_crystal_size_max 0.18
_exptl_crystal_size_mid 0.05
_exptl_crystal_size_min 0.05
_refine_diff_density_max 0.479
_refine_diff_density_min -0.492
_refine_diff_density_rms 0.089
_refine_ls_extinction_method none
_refine_ls_goodness_of_fit_ref 1.043
_refine_ls_hydrogen_treatment constr
_refine_ls_matrix_type full
_refine_ls_number_parameters 244
_refine_ls_number_reflns 3802
_refine_ls_number_restraints 9
_refine_ls_restrained_S_all 1.046
_refine_ls_R_factor_all 0.1324
_refine_ls_R_factor_gt 0.0634
_refine_ls_shift/su_max 0.000
_refine_ls_shift/su_mean 0.000
_refine_ls_structure_factor_coef Fsqd
_refine_ls_weighting_details 'calc w=1/[\s^2^(Fo^2^)+(0.0816P)^2^+0.8302P] where P=(Fo^2^+2Fc^2^)/3'
_refine_ls_weighting_scheme calc
_refine_ls_wR_factor_gt 0.1450
_refine_ls_wR_factor_ref 0.1840
_reflns_number_gt 1984
_reflns_number_total 3802
_reflns_threshold_expression >2sigma(I)
_cod_data_source_file c003764h.txt
_cod_data_source_block compound4
_cod_original_sg_symbol_H-M P2(1)/n
_cod_database_code 7238274

loop_
_symmetry_equiv_pos_as_xyz
'x, y, z'
'-x+1/2, y+1/2, -z+1/2'
'-x, -y, -z'
'x-1/2, -y-1/2, z-1/2'

loop_
_atom_site_label
_atom_site_type_symbol
_atom_site_fract_x
_atom_site_fract_y
_atom_site_fract_z
_atom_site_U_iso_or_equiv
_atom_site_adp_type
_atom_site_occupancy
_atom_site_symmetry_multiplicity
_atom_site_calc_flag
_atom_site_refinement_flags
Co1 Co 0.59638(11) 0.12696(3) 0.76601(7) 0.0489(3) Uani 1 1 d .
N1 N 0.8398(6) 0.17636(16) 0.8569(4) 0.0485(10) Uani 1 1 d .
N2 N 0.4642(7) 0.20387(17) 0.7411(4) 0.0506(11) Uani 1 1 d .
O1 O 0.3327(6) 0.08905(15) 0.6799(4) 0.0626(10) Uani 1 1 d .
O2 O 0.3165(7) 0.02385(18) 0.8150(4) 0.0831(14) Uani 1 1 d .
O3 O -0.2059(7) 0.06128(15) 0.7344(4) 0.0691(11) Uani 1 1 d .
O4 O -0.2509(6) 0.12701(15) 0.6028(4) 0.0679(11) Uani 1 1 d .
O1W O 0.5365(6) 0.10169(14) 0.9352(4) 0.0630(10) Uani 1 1 d D
H1WA H 0.6487 0.0992 0.9853 0.076 Uiso 1 1 d RD
H1WB H 0.4786 0.0707 0.9289 0.076 Uiso 1 1 d RD
O2W O 0.8511(8) 0.06453(18) 1.1027(5) 0.1024(17) Uani 1 1 d D
H2WA H 0.9545 0.0557 1.0697 0.123 Uiso 1 1 d RD
H2WB H 0.7985 0.0363 1.1294 0.123 Uiso 1 1 d RD
O3W O 1.2661(11) 0.0418(2) 1.1625(9) 0.170(4) Uani 1 1 d D
H3WA H 1.3924 0.0479 1.1587 0.204 Uiso 1 1 d RD
H3WB H 1.2684 0.0110 1.1975 0.204 Uiso 1 1 d RD
C1 C 0.1047(8) 0.0145(2) 0.6236(6) 0.0587(15) Uani 1 1 d .
H1A H 0.0323 -0.0111 0.6694 0.070 Uiso 1 1 calc R
C2 C -0.0555(9) 0.0516(2) 0.5530(5) 0.0568(14) Uani 1 1 d .
H2A H 0.0140 0.0774 0.5061 0.068 Uiso 1 1 calc R
C3 C -0.2122(8) 0.0179(2) 0.4630(6) 0.0641(16) Uani 1 1 d .
H3A H -0.2867 -0.0066 0.5089 0.077 Uiso 1 1 calc R
H3B H -0.3118 0.0421 0.4164 0.077 Uiso 1 1 calc R
C4 C 0.2610(9) 0.0445(2) 0.7143(6) 0.0597(15) Uani 1 1 d .
C5 C -0.1769(9) 0.0827(2) 0.6339(5) 0.0541(14) Uani 1 1 d .
C6 C 1.0226(9) 0.1619(2) 0.9148(5) 0.0580(14) Uani 1 1 d .
H6 H 1.0425 0.1279 0.9122 0.070 Uiso 1 1 d R
C7 C 1.1669(9) 0.1983(2) 0.9715(6) 0.0643(16) Uani 1 1 d .
H7 H 1.2935 0.1861 1.0125 0.077 Uiso 1 1 calc R
C8 C 1.1214(10) 0.2527(2) 0.9667(6) 0.0690(18) Uani 1 1 d .
H8 H 1.1999 0.2769 1.0038 0.083 Uiso 1 1 d R
C9 C 0.9297(10) 0.2701(2) 0.9048(5) 0.0585(15) Uani 1 1 d .
C10 C 0.7905(9) 0.2302(2) 0.8515(5) 0.0496(13) Uani 1 1 d .
C11 C 0.5915(9) 0.2447(2) 0.7881(5) 0.0523(13) Uani 1 1 d .
C12 C 0.5335(11) 0.2995(2) 0.7760(6) 0.0640(17) Uani 1 1 d .
C13 C 0.3368(12) 0.3103(3) 0.7115(7) 0.083(2) Uani 1 1 d .
H13 H 0.3038 0.3437 0.7077 0.099 Uiso 1 1 d R
C14 C 0.2116(12) 0.2691(3) 0.6650(6) 0.082(2) Uani 1 1 d .
H14 H 0.0800 0.2764 0.6231 0.098 Uiso 1 1 calc R
C15 C 0.2804(9) 0.2164(2) 0.6803(6) 0.0634(16) Uani 1 1 d .
H15 H 0.1931 0.1916 0.6567 0.076 Uiso 1 1 d R
C16 C 0.8659(12) 0.3259(2) 0.8901(7) 0.077(2) Uani 1 1 d .
H16 H 0.9556 0.3532 0.9233 0.093 Uiso 1 1 calc R
C17 C 0.6784(13) 0.3392(2) 0.8288(7) 0.078(2) Uani 1 1 d .
H17 H 0.6423 0.3756 0.8208 0.093 Uiso 1 1 calc R

loop_
_atom_site_aniso_label
_atom_site_aniso_U_11
_atom_site_aniso_U_22
_atom_site_aniso_U_33
_atom_site_aniso_U_23
_atom_site_aniso_U_13
_atom_site_aniso_U_12
Co1 0.0476(4) 0.0486(4) 0.0470(5) -0.0059(3) -0.0023(3) 0.0036(3)
N1 0.046(3) 0.049(2) 0.049(3) -0.0039(19) 0.001(2) 0.0015(18)
N2 0.052(3) 0.061(3) 0.039(3) -0.003(2) 0.006(2) 0.008(2)
O1 0.057(2) 0.070(2) 0.054(3) -0.0063(19) -0.011(2) 0.004(2)
O2 0.083(3) 0.084(3) 0.073(3) 0.009(2) -0.018(3) -0.029(2)
O3 0.076(3) 0.057(2) 0.069(3) -0.003(2) -0.006(2) 0.015(2)
O4 0.074(3) 0.062(2) 0.067(3) 0.000(2) 0.008(2) 0.020(2)
O1W 0.062(3) 0.066(2) 0.056(3) -0.0006(19) -0.005(2) -0.0135(19)
O2W 0.100(4) 0.086(3) 0.109(4) 0.030(3) -0.020(3) -0.017(3)
O3W 0.131(6) 0.096(4) 0.302(11) 0.040(5) 0.091(7) 0.025(4)
C1 0.045(3) 0.060(3) 0.066(4) -0.019(3) -0.006(3) 0.007(2)
C2 0.056(3) 0.060(3) 0.052(4) -0.007(3) 0.001(3) 0.010(3)
C3 0.041(3) 0.082(4) 0.063(4) -0.025(3) -0.010(3) 0.012(3)
C4 0.047(3) 0.058(3) 0.069(4) -0.009(3) -0.005(3) -0.005(3)
C5 0.053(3) 0.065(3) 0.040(3) -0.010(3) -0.007(3) -0.001(3)
C6 0.052(3) 0.062(3) 0.056(4) -0.008(3) -0.003(3) -0.001(3)
C7 0.050(3) 0.082(4) 0.058(4) -0.011(3) -0.001(3) -0.011(3)
C8 0.069(4) 0.073(4) 0.065(4) -0.014(3) 0.011(4) -0.024(3)
C9 0.072(4) 0.061(3) 0.045(3) -0.009(3) 0.017(3) -0.013(3)
C10 0.066(4) 0.050(3) 0.035(3) -0.005(2) 0.014(3) -0.006(2)
C11 0.061(4) 0.056(3) 0.042(3) 0.005(2) 0.013(3) 0.008(3)
C12 0.091(5) 0.041(3) 0.064(4) 0.005(3) 0.025(4) 0.005(3)
C13 0.101(6) 0.071(4) 0.080(5) 0.022(4) 0.025(5) 0.045(4)
C14 0.090(5) 0.085(5) 0.066(5) 0.012(4) 0.001(4) 0.030(4)
C15 0.051(4) 0.076(4) 0.059(4) 0.008(3) -0.003(3) 0.014(3)
C16 0.110(6) 0.051(3) 0.074(5) -0.011(3) 0.026(5) -0.022(4)
C17 0.114(6) 0.046(3) 0.078(5) 0.004(3) 0.029(5) 0.009(4)

loop_
_atom_type_symbol
_atom_type_description
_atom_type_scat_dispersion_real
_atom_type_scat_dispersion_imag
_atom_type_scat_source
C C 0.0033 0.0016 'International Tables Vol C Tables 4.2.6.8 and 6.1.1.4'
H H 0.0000 0.0000 'International Tables Vol C Tables 4.2.6.8 and 6.1.1.4'
N N 0.0061 0.0033 'International Tables Vol C Tables 4.2.6.8 and 6.1.1.4'
O O 0.0106 0.0060 'International Tables Vol C Tables 4.2.6.8 and 6.1.1.4'
Co Co 0.3494 0.9721 'International Tables Vol C Tables 4.2.6.8 and 6.1.1.4'

loop_
_geom_angle_atom_site_label_1
_geom_angle_atom_site_label_2
_geom_angle_atom_site_label_3
_geom_angle
_geom_angle_site_symmetry_1
_geom_angle_site_symmetry_3
O1 Co1 O1W 90.90(16) . .
O1 Co1 N2 92.90(16) . .
O1W Co1 N2 104.94(16) . .
O1 Co1 N1 171.41(15) . .
O1W Co1 N1 88.89(16) . .
N2 Co1 N1 78.87(16) . .
O1 Co1 O3 93.85(15) . 1_655
O1W Co1 O3 97.43(17) . 1_655
N2 Co1 O3 156.51(18) . 1_655
N1 Co1 O3 94.69(16) . 1_655
O1 Co1 O4 94.50(16) . 1_655
O1W Co1 O4 156.94(15) . 1_655
N2 Co1 O4 97.17(15) . 1_655
N1 Co1 O4 89.01(16) . 1_655
O3 Co1 O4 59.88(16) 1_655 1_655
O1 Co1 C5 93.73(16) . 1_655
O1W Co1 C5 128.06(18) . 1_655
N2 Co1 C5 126.37(19) . 1_655
N1 Co1 C5 93.16(17) . 1_655
O3 Co1 C5 30.66(16) 1_655 1_655
O4 Co1 C5 29.26(16) 1_655 1_655
C6 N1 C10 118.4(5) . .
C6 N1 Co1 129.2(4) . .
C10 N1 Co1 112.4(3) . .
C15 N2 C11 118.6(5) . .
C15 N2 Co1 127.3(4) . .
C11 N2 Co1 114.0(3) . .
C4 O1 Co1 125.0(4) . .
C5 O3 Co1 90.6(3) . 1_455
C5 O4 Co1 88.9(4) . 1_455
Co1 O1W H1WA 110.0 . .
Co1 O1W H1WB 110.1 . .
H1WA O1W H1WB 108.5 . .
H2WA O2W H2WB 109.7 . .
H3WA O3W H3WB 103.6 . .
C3 C1 C4 110.2(5) 3_556 .
C3 C1 C2 110.4(5) 3_556 .
C4 C1 C2 113.0(5) . .
C3 C1 H1A 107.7 3_556 .
C4 C1 H1A 107.7 . .
C2 C1 H1A 107.7 . .
C5 C2 C1 113.0(5) . .
C5 C2 C3 107.3(4) . .
C1 C2 C3 110.0(4) . .
C5 C2 H2A 108.8 . .
C1 C2 H2A 108.8 . .
C3 C2 H2A 108.8 . .
C1 C3 C2 111.3(4) 3_556 .
C1 C3 H3A 109.4 3_556 .
C2 C3 H3A 109.4 . .
C1 C3 H3B 109.4 3_556 .
C2 C3 H3B 109.4 . .
H3A C3 H3B 108.0 . .
O2 C4 O1 124.0(5) . .
O2 C4 C1 118.3(5) . .
O1 C4 C1 117.8(6) . .
O4 C5 O3 120.5(5) . .
O4 C5 C2 120.8(6) . .
O3 C5 C2 118.6(5) . .
O4 C5 Co1 61.9(3) . 1_455
O3 C5 Co1 58.8(3) . 1_455
C2 C5 Co1 174.4(4) . 1_455
N1 C6 C7 123.5(5) . .
N1 C6 H6 112.6 . .
C7 C6 H6 124.0 . .
C8 C7 C6 119.2(6) . .
C8 C7 H7 120.4 . .
C6 C7 H7 120.4 . .
C7 C8 C9 119.5(5) . .
C7 C8 H8 123.7 . .
C9 C8 H8 116.7 . .
C8 C9 C10 117.5(5) . .
C8 C9 C16 124.8(6) . .
C10 C9 C16 117.6(6) . .
N1 C10 C9 121.9(5) . .
N1 C10 C11 117.2(5) . .
C9 C10 C11 120.8(5) . .
N2 C11 C12 122.4(6) . .
N2 C11 C10 117.5(5) . .
C12 C11 C10 120.1(6) . .
C13 C12 C11 116.5(6) . .
C13 C12 C17 125.5(6) . .
C11 C12 C17 118.0(6) . .
C14 C13 C12 120.4(6) . .
C14 C13 H13 124.9 . .
C12 C13 H13 114.6 . .
C13 C14 C15 119.6(7) . .
C13 C14 H14 120.2 . .
C15 C14 H14 120.2 . .
N2 C15 C14 122.5(6) . .
N2 C15 H15 120.3 . .
C14 C15 H15 116.8 . .
C17 C16 C9 121.0(6) . .
C17 C16 H16 119.5 . .
C9 C16 H16 119.5 . .
C16 C17 C12 122.4(6) . .
C16 C17 H17 118.8 . .
C12 C17 H17 118.8 . .

loop_
_geom_bond_atom_site_label_1
_geom_bond_atom_site_label_2
_geom_bond_distance
_geom_bond_site_symmetry_2
Co1 O1 2.061(4) .
Co1 O1W 2.073(4) .
Co1 N2 2.084(4) .
Co1 N1 2.128(4) .
Co1 O3 2.138(4) 1_655
Co1 O4 2.205(4) 1_655
Co1 C5 2.500(6) 1_655
N1 C6 1.315(7) .
N1 C10 1.365(6) .
N2 C15 1.320(7) .
N2 C11 1.358(7) .
O1 C4 1.276(7) .
O2 C4 1.228(7) .
O3 C5 1.275(7) .
O3 Co1 2.138(4) 1_455
O4 C5 1.222(6) .
O4 Co1 2.205(4) 1_455
O1W H1WA 0.8500 .
O1W H1WB 0.8500 .
O2W H2WA 0.8501 .
O2W H2WB 0.8499 .
O3W H3WA 0.8500 .
O3W H3WB 0.8501 .
C1 C3 1.508(7) 3_556
C1 C4 1.509(8) .
C1 C2 1.512(7) .
C1 H1A 0.9800 .
C2 C5 1.502(8) .
C2 C3 1.554(7) .
C2 H2A 0.9800 .
C3 C1 1.508(7) 3_556
C3 H3A 0.9700 .
C3 H3B 0.9700 .
C5 Co1 2.500(6) 1_455
C6 C7 1.380(7) .
C6 H6 0.8500 .
C7 C8 1.372(8) .
C7 H7 0.9300 .
C8 C9 1.400(9) .
C8 H8 0.8500 .
C9 C10 1.407(7) .
C9 C16 1.438(8) .
C10 C11 1.425(8) .
C11 C12 1.403(7) .
C12 C13 1.397(10) .
C12 C17 1.423(9) .
C13 C14 1.354(10) .
C13 H13 0.8498 .
C14 C15 1.377(8) .
C14 H14 0.9300 .
C15 H15 0.8497 .
C16 C17 1.346(10) .
C16 H16 0.9300 .
C17 H17 0.9300 .

loop_
_geom_hbond_atom_site_label_D
_geom_hbond_atom_site_label_H
_geom_hbond_atom_site_label_A
_geom_hbond_distance_DH
_geom_hbond_distance_HA
_geom_hbond_distance_DA
_geom_hbond_angle_DHA
_geom_hbond_site_symmetry_A
O1W H1WA O2W 0.85 1.91 2.705(6) 156.0 .
O1W H1WB O2 0.85 1.91 2.631(5) 142.4 .
O2W H2WA O3W 0.85 2.16 2.755(9) 126.5 .
O2W H2WB O2 0.85 1.82 2.666(6) 179.3 3_657
O3W H3WA O2 0.85 2.58 3.156(8) 125.6 3_757
O3W H3WB O3 0.85 2.00 2.839(7) 167.2 3_657

loop_
_geom_torsion_atom_site_label_1
_geom_torsion_atom_site_label_2
_geom_torsion_atom_site_label_3
_geom_torsion_atom_site_label_4
_geom_torsion
_geom_torsion_site_symmetry_1
_geom_torsion_site_symmetry_4
O1 Co1 N1 C6 162.2(10) . .
O1W Co1 N1 C6 73.5(5) . .
N2 Co1 N1 C6 179.0(5) . .
O3 Co1 N1 C6 -23.9(5) 1_655 .
O4 Co1 N1 C6 -83.5(5) 1_655 .
C5 Co1 N1 C6 -54.6(5) 1_655 .
O1 Co1 N1 C10 -17.7(13) . .
O1W Co1 N1 C10 -106.4(4) . .
N2 Co1 N1 C10 -0.9(3) . .
O3 Co1 N1 C10 156.3(4) 1_655 .
O4 Co1 N1 C10 96.6(4) 1_655 .
C5 Co1 N1 C10 125.6(4) 1_655 .
O1 Co1 N2 C15 -4.6(5) . .
O1W Co1 N2 C15 -96.4(5) . .
N1 Co1 N2 C15 177.8(5) . .
O3 Co1 N2 C15 101.9(6) 1_655 .
O4 Co1 N2 C15 90.3(5) 1_655 .
C5 Co1 N2 C15 92.1(5) 1_655 .
O1 Co1 N2 C11 179.4(4) . .
O1W Co1 N2 C11 87.7(4) . .
N1 Co1 N2 C11 1.9(3) . .
O3 Co1 N2 C11 -74.0(6) 1_655 .
O4 Co1 N2 C11 -85.7(4) 1_655 .
C5 Co1 N2 C11 -83.8(4) 1_655 .
O1W Co1 O1 C4 -35.1(5) . .
N2 Co1 O1 C4 -140.1(5) . .
N1 Co1 O1 C4 -123.6(11) . .
O3 Co1 O1 C4 62.4(5) 1_655 .
O4 Co1 O1 C4 122.5(5) 1_655 .
C5 Co1 O1 C4 93.2(5) 1_655 .
C3 C1 C2 C5 176.6(5) 3_556 .
C4 C1 C2 C5 -59.4(7) . .
C3 C1 C2 C3 56.8(7) 3_556 .
C4 C1 C2 C3 -179.3(5) . .
C5 C2 C3 C1 179.4(5) . 3_556
C1 C2 C3 C1 -57.3(7) . 3_556
Co1 O1 C4 O2 14.5(9) . .
Co1 O1 C4 C1 -163.1(3) . .
C3 C1 C4 O2 -96.6(7) 3_556 .
C2 C1 C4 O2 139.4(6) . .
C3 C1 C4 O1 81.1(7) 3_556 .
C2 C1 C4 O1 -42.9(7) . .
Co1 O4 C5 O3 -3.8(5) 1_455 .
Co1 O4 C5 C2 174.4(5) 1_455 .
Co1 O3 C5 O4 3.9(6) 1_455 .
Co1 O3 C5 C2 -174.3(4) 1_455 .
C1 C2 C5 O4 151.9(5) . .
C3 C2 C5 O4 -86.7(6) . .
C1 C2 C5 O3 -29.9(7) . .
C3 C2 C5 O3 91.5(6) . .
C1 C2 C5 Co1 -91(4) . 1_455
C3 C2 C5 Co1 31(5) . 1_455
C10 N1 C6 C7 0.6(8) . .
Co1 N1 C6 C7 -179.3(4) . .
N1 C6 C7 C8 -1.0(9) . .
C6 C7 C8 C9 0.2(9) . .
C7 C8 C9 C10 0.9(8) . .
C7 C8 C9 C16 -178.0(6) . .
C6 N1 C10 C9 0.6(8) . .
Co1 N1 C10 C9 -179.5(4) . .
C6 N1 C10 C11 180.0(5) . .
Co1 N1 C10 C11 -0.1(6) . .
C8 C9 C10 N1 -1.4(8) . .
C16 C9 C10 N1 177.7(5) . .
C8 C9 C10 C11 179.3(5) . .
C16 C9 C10 C11 -1.7(8) . .
C15 N2 C11 C12 0.9(8) . .
Co1 N2 C11 C12 177.3(4) . .
C15 N2 C11 C10 -178.9(5) . .
Co1 N2 C11 C10 -2.6(6) . .
N1 C10 C11 N2 1.8(7) . .
C9 C10 C11 N2 -178.8(5) . .
N1 C10 C11 C12 -178.0(5) . .
C9 C10 C11 C12 1.3(8) . .
N2 C11 C12 C13 -0.6(8) . .
C10 C11 C12 C13 179.3(5) . .
N2 C11 C12 C17 180.0(5) . .
C10 C11 C12 C17 -0.2(8) . .
C11 C12 C13 C14 0.5(10) . .
C17 C12 C13 C14 180.0(7) . .
C12 C13 C14 C15 -0.9(11) . .
C11 N2 C15 C14 -1.3(9) . .
Co1 N2 C15 C14 -177.1(5) . .
C13 C14 C15 N2 1.3(11) . .
C8 C9 C16 C17 179.9(6) . .
C10 C9 C16 C17 0.9(9) . .
C9 C16 C17 C12 0.2(10) . .
C13 C12 C17 C16 180.0(7) . .
C11 C12 C17 C16 -0.6(10) . .
